data_2201648
loop_
_publ_author_name
'Badorrey, Ramon'
'Cativiela, Carlos'
'D\'iaz-de-Villegas, Maria D.'
'G\'alvez, Jose A.'

_publ_section_title
;<i>tert</i>-Butyl
 (7<i>R</i>)-7-[(4<i>S</i>)-2,2-dimethyl-[1,3]dioxolan-4-yl]-1,4-dioxa-8-azaspiro[4.5]decane-8-carboxylate
;
_journal_issue 7
_journal_name_full 'Acta Crystallographica Section E'
_journal_page_first o750
_journal_page_last o752
_journal_paper_doi 10.1107/S160053680200898X
_journal_volume 58
_journal_year 2002
_chemical_formula_iupac 'C17 H29 N O6'
_chemical_formula_moiety 'C17 H29 N O6'
_chemical_formula_sum 'C17 H29 N O6'
_chemical_formula_weight 343.41
_chemical_name_systematic
;
tert-Butyl (7R)-7-[(4S)-2,2-dimethyl-[1,3]dioxolan-4-yl]-1,4-dioxa-8-
azaspiro[4.5]decane-8-carboxylate
;
_space_group_IT_number 1
_symmetry_cell_setting triclinic
_symmetry_space_group_name_Hall 'P 1'
_symmetry_space_group_name_H-M 'P 1'
_atom_sites_solution_hydrogens geom
_atom_sites_solution_primary direct
_atom_sites_solution_secondary difmap
_cell_angle_alpha 84.770(10)
_cell_angle_beta 69.720(10)
_cell_angle_gamma 69.590(10)
_cell_formula_units_Z 2
_cell_length_a 9.6410(10)
_cell_length_b 9.9970(10)
_cell_length_c 11.0420(10)
_cell_measurement_reflns_used 38
_cell_measurement_temperature 293(2)
_cell_measurement_theta_max 12.47
_cell_measurement_theta_min 7.19
_cell_volume 935.06(18)
_computing_cell_refinement XSCANS
_computing_data_collection 'XSCANS (Siemens, 1993)'
_computing_data_reduction XSCANS
_computing_molecular_graphics 'SHELXTL-Plus (Sheldrick, 1989)'
_computing_publication_material SHELXL97
_computing_structure_refinement 'SHELXL97 (Sheldrick, 1997)'
_computing_structure_solution 'SHELXS97 (Sheldrick, 1997)'
_diffrn_measured_fraction_theta_full 0.997
_diffrn_measured_fraction_theta_max 0.997
_diffrn_measurement_device_type 'Siemens P4'
_diffrn_measurement_method \w-2\q
_diffrn_radiation_monochromator graphite
_diffrn_radiation_source 'fine-focus sealed tube'
_diffrn_radiation_type 'Mo K\a'
_diffrn_radiation_wavelength 0.71073
_diffrn_reflns_av_R_equivalents 0.0182
_diffrn_reflns_av_sigmaI/netI 0.0612
_diffrn_reflns_limit_h_max 11
_diffrn_reflns_limit_h_min -1
_diffrn_reflns_limit_k_max 11
_diffrn_reflns_limit_k_min -11
_diffrn_reflns_limit_l_max 13
_diffrn_reflns_limit_l_min -12
_diffrn_reflns_number 3913
_diffrn_reflns_theta_full 25.01
_diffrn_reflns_theta_max 25.01
_diffrn_reflns_theta_min 2.17
_diffrn_standards_decay_% 0
_diffrn_standards_interval_count 97
_diffrn_standards_number 3
_exptl_absorpt_coefficient_mu 0.092
_exptl_absorpt_correction_type none
_exptl_crystal_colour Colourless
_exptl_crystal_density_diffrn 1.220
_exptl_crystal_density_method 'not measured'
_exptl_crystal_description Block
_exptl_crystal_F_000 372
_exptl_crystal_size_max 0.44
_exptl_crystal_size_mid 0.32
_exptl_crystal_size_min 0.28
_refine_diff_density_max 0.276
_refine_diff_density_min -0.150
_refine_ls_extinction_method none
_refine_ls_goodness_of_fit_ref 0.971
_refine_ls_hydrogen_treatment constr
_refine_ls_matrix_type full
_refine_ls_number_parameters 433
_refine_ls_number_reflns 3277
_refine_ls_number_restraints 3
_refine_ls_restrained_S_all 0.971
_refine_ls_R_factor_all 0.1022
_refine_ls_R_factor_gt 0.0494
_refine_ls_shift/su_max <0.001
_refine_ls_shift/su_mean 0.000
_refine_ls_structure_factor_coef Fsqd
_refine_ls_weighting_details 'w = 1/[\s^2^(Fo^2^)+(0.0546P)^2^+0.1664P] where P = (Fo^2^+2Fc^2^)/3'
_refine_ls_weighting_scheme calc
_refine_ls_wR_factor_gt 0.0966
_refine_ls_wR_factor_ref 0.1191
_reflns_number_gt 2068
_reflns_number_total 3277
_reflns_threshold_expression I>2\s(I)
_cod_data_source_file wn6098.cif
_cod_data_source_block I
_cod_original_cell_volume 935.1(2)
_cod_database_code 2201648
_cod_database_fobs_code 2201648

loop_
_symmetry_equiv_pos_as_xyz
'x, y, z'

loop_
_atom_site_label
_atom_site_fract_x
_atom_site_fract_y
_atom_site_fract_z
_atom_site_U_iso_or_equiv
_atom_site_adp_type
_atom_site_calc_flag
_atom_site_refinement_flags
_atom_site_occupancy
_atom_site_disorder_assembly
_atom_site_disorder_group
_atom_site_type_symbol
O12 0.7843(4) 0.0217(3) 0.4476(3) 0.0510(9) Uani d . 1 . . O
O9 0.6570(4) 0.1932(3) 0.8085(3) 0.0578(10) Uani d . 1 . . O
O11 0.5675(4) 0.2178(4) 0.5191(3) 0.0552(9) Uani d . 1 . . O
O6 0.5119(4) 0.7777(4) 1.1066(3) 0.0557(10) Uani d . 1 . . O
O5 0.4772(4) 0.7878(4) 0.9121(4) 0.0607(10) Uani d . 1 . . O
O8 1.0340(4) 0.3510(4) 0.6366(3) 0.0591(10) Uani d . 1 . . O
O10 0.4529(4) 0.3990(4) 0.8835(3) 0.0586(10) Uani d . 1 . . O
O3 0.8208(4) 0.4724(4) 1.0300(4) 0.0650(11) Uani d . 1 . . O
O1 1.1256(4) 0.6881(4) 0.7640(3) 0.0608(10) Uani d . 1 . . O
N2 0.7967(4) 0.2017(4) 0.5434(4) 0.0446(10) Uani d . 1 . . N
N1 0.7187(4) 0.7437(4) 0.9261(4) 0.0415(10) Uani d . 1 . . N
O2 1.0625(5) 0.9282(4) 0.7885(4) 0.0722(12) Uani d . 1 . . O
O7 1.0679(5) 0.4641(4) 0.4481(4) 0.0764(12) Uani d . 1 . . O
O4 1.0285(5) 0.3622(4) 1.0990(4) 0.0826(13) Uani d . 1 . . O
C13 0.5622(6) 0.7698(5) 0.9752(5) 0.0449(13) Uani d . 1 . . C
C30 0.7037(6) 0.1536(5) 0.5055(4) 0.0426(12) Uani d . 1 . . C
C24 0.7273(6) 0.3347(5) 0.6198(5) 0.0439(12) Uani d . 1 . . C
H24 0.6201 0.3806 0.6182 0.053 Uiso calc R 1 . . H
C7 0.8252(5) 0.7108(5) 1.0001(4) 0.0404(12) Uani d . 1 . . C
H7 0.7611 0.7317 1.0915 0.048 Uiso calc R 1 . . H
C20 0.9941(6) 0.3691(5) 0.5228(5) 0.0512(13) Uani d . 1 . . C
C18 0.9646(6) 0.1287(5) 0.5193(5) 0.0491(13) Uani d . 1 . . C
H18A 1.0009 0.0421 0.4674 0.059 Uiso calc R 1 . . H
H18B 0.9828 0.1023 0.6007 0.059 Uiso calc R 1 . . H
C1 0.7936(6) 0.7380(5) 0.7851(4) 0.0473(13) Uani d . 1 . . C
H1A 0.7140 0.7620 0.7443 0.057 Uiso calc R 1 . . H
H1B 0.8653 0.6420 0.7563 0.057 Uiso calc R 1 . . H
C6 0.9238(6) 0.8088(5) 0.9606(5) 0.0481(13) Uani d . 1 . . C
H6A 1.0070 0.7748 0.9978 0.058 Uiso calc R 1 . . H
H6B 0.8577 0.9040 0.9967 0.058 Uiso calc R 1 . . H
C3 0.9975(6) 0.8177(5) 0.8144(5) 0.0484(13) Uani d . 1 . . C
C31 0.7032(6) -0.0572(6) 0.4082(5) 0.0506(13) Uani d . 1 . . C
C25 0.7166(6) 0.3069(5) 0.7604(5) 0.0467(13) Uani d . 1 . . C
H25 0.8195 0.2861 0.7697 0.056 Uiso calc R 1 . . H
C23 0.8204(6) 0.4349(5) 0.5562(5) 0.0507(14) Uani d . 1 . . C
H23A 0.7976 0.4697 0.4779 0.061 Uiso calc R 1 . . H
H23B 0.7835 0.5168 0.6142 0.061 Uiso calc R 1 . . H
C19 1.0561(6) 0.2269(5) 0.4486(5) 0.0545(14) Uani d . 1 . . C
H19A 1.1665 0.1804 0.4382 0.065 Uiso calc R 1 . . H
H19B 1.0472 0.2442 0.3633 0.065 Uiso calc R 1 . . H
C2 0.8826(6) 0.8416(5) 0.7458(5) 0.0498(14) Uani d . 1 . . C
H2A 0.9382 0.8313 0.6534 0.060 Uiso calc R 1 . . H
H2B 0.8086 0.9384 0.7648 0.060 Uiso calc R 1 . . H
C8 0.9246(6) 0.5521(5) 0.9850(5) 0.0448(12) Uani d . 1 . . C
H8 0.9899 0.5262 0.8944 0.054 Uiso calc R 1 . . H
C9 1.0245(6) 0.5048(5) 1.0713(5) 0.0557(14) Uani d . 1 . . C
H9A 1.1294 0.5082 1.0269 0.067 Uiso calc R 1 . . H
H9B 0.9769 0.5642 1.1497 0.067 Uiso calc R 1 . . H
C27 0.4982(6) 0.2480(6) 0.8954(5) 0.0538(14) Uani d . 1 . . C
C26 0.5925(6) 0.4325(5) 0.8513(5) 0.0564(15) Uani d . 1 . . C
H26A 0.6186 0.4378 0.9277 0.068 Uiso calc R 1 . . H
H26B 0.5825 0.5225 0.8079 0.068 Uiso calc R 1 . . H
C10 0.8896(7) 0.3483(6) 1.0901(6) 0.0622(16) Uani d . 1 . . C
C32 0.6442(9) 0.0172(6) 0.3020(5) 0.0764(19) Uani d . 1 . . C
H32A 0.5643 0.1077 0.3345 0.115 Uiso calc R 1 . . H
H32B 0.6008 -0.0407 0.2718 0.115 Uiso calc R 1 . . H
H32C 0.7296 0.0320 0.2320 0.115 Uiso calc R 1 . . H
C14 0.3486(6) 0.7874(6) 1.1817(5) 0.0563(15) Uani d . 1 . . C
C33 0.5702(7) -0.0770(7) 0.5246(5) 0.0689(17) Uani d . 1 . . C
H33A 0.4909 0.0143 0.5551 0.103 Uiso calc R 1 . . H
H33B 0.6109 -0.1204 0.5921 0.103 Uiso calc R 1 . . H
H33C 0.5252 -0.1374 0.5000 0.103 Uiso calc R 1 . . H
C28 0.3971(7) 0.1943(6) 0.8502(6) 0.0695(17) Uani d . 1 . . C
H28A 0.4266 0.0926 0.8582 0.104 Uiso calc R 1 . . H
H28B 0.4108 0.2174 0.7615 0.104 Uiso calc R 1 . . H
H28C 0.2889 0.2385 0.9021 0.104 Uiso calc R 1 . . H
C34 0.8286(8) -0.1985(6) 0.3602(7) 0.085(2) Uani d . 1 . . C
H34A 0.8649 -0.2441 0.4292 0.128 Uiso calc R 1 . . H
H34B 0.9148 -0.1842 0.2906 0.128 Uiso calc R 1 . . H
H34C 0.7866 -0.2577 0.3301 0.128 Uiso calc R 1 . . H
C22 1.1862(7) 0.3637(7) 0.6017(6) 0.0718(18) Uani d . 1 . . C
H22A 1.2682 0.2708 0.5820 0.086 Uiso calc R 1 . . H
H22B 1.1947 0.4110 0.6705 0.086 Uiso calc R 1 . . H
C15 0.2347(7) 0.9240(6) 1.1580(7) 0.086(2) Uani d . 1 . . C
H15A 0.2375 0.9236 1.0703 0.128 Uiso calc R 1 . . H
H15B 0.2627 1.0027 1.1729 0.128 Uiso calc R 1 . . H
H15C 0.1307 0.9337 1.2156 0.128 Uiso calc R 1 . . H
C29 0.4928(8) 0.2072(7) 1.0303(6) 0.082(2) Uani d . 1 . . C
H29A 0.5235 0.1052 1.0359 0.123 Uiso calc R 1 . . H
H29B 0.3879 0.2503 1.0890 0.123 Uiso calc R 1 . . H
H29C 0.5637 0.2399 1.0526 0.123 Uiso calc R 1 . . H
C16 0.3503(8) 0.7822(8) 1.3187(6) 0.084(2) Uani d . 1 . . C
H16A 0.4253 0.6933 1.3300 0.126 Uiso calc R 1 . . H
H16B 0.2477 0.7900 1.3782 0.126 Uiso calc R 1 . . H
H16C 0.3792 0.8599 1.3348 0.126 Uiso calc R 1 . . H
C11 0.9386(9) 0.2180(7) 1.0082(8) 0.099(2) Uani d . 1 . . C
H11A 0.9848 0.1351 1.0507 0.149 Uiso calc R 1 . . H
H11B 1.0141 0.2250 0.9263 0.149 Uiso calc R 1 . . H
H11C 0.8483 0.2102 0.9951 0.149 Uiso calc R 1 . . H
C17 0.3209(8) 0.6550(6) 1.1503(6) 0.0774(19) Uani d . 1 . . C
H17A 0.3976 0.5707 1.1669 0.116 Uiso calc R 1 . . H
H17B 0.3301 0.6542 1.0610 0.116 Uiso calc R 1 . . H
H17C 0.2174 0.6570 1.2035 0.116 Uiso calc R 1 . . H
C4 1.2642(8) 0.7155(9) 0.7451(8) 0.095(2) Uani d . 1 . . C
H4A 1.3426 0.6738 0.6629 0.114 Uiso calc R 1 . . H
H4B 1.3064 0.6752 0.8134 0.114 Uiso calc R 1 . . H
C5 1.2233(9) 0.8694(9) 0.7465(9) 0.107(3) Uani d . 1 . . C
H5A 1.2646 0.8989 0.8041 0.129 Uiso calc R 1 . . H
H5B 1.2676 0.9008 0.6605 0.129 Uiso calc R 1 . . H
C12 0.7706(11) 0.3471(10) 1.2206(6) 0.122(3) Uani d . 1 . . C
H12A 0.8124 0.2639 1.2649 0.183 Uiso calc R 1 . . H
H12B 0.6764 0.3452 1.2103 0.183 Uiso calc R 1 . . H
H12C 0.7469 0.4313 1.2699 0.183 Uiso calc R 1 . . H
C21 1.1963(9) 0.4528(9) 0.4837(8) 0.100(2) Uani d . 1 . . C
H21A 1.1935 0.5467 0.5029 0.121 Uiso calc R 1 . . H
H21B 1.2936 0.4076 0.4142 0.121 Uiso calc R 1 . . H

loop_
_atom_site_aniso_label
_atom_site_aniso_U_11
_atom_site_aniso_U_22
_atom_site_aniso_U_33
_atom_site_aniso_U_12
_atom_site_aniso_U_13
_atom_site_aniso_U_23
O12 0.045(2) 0.055(2) 0.057(2) -0.0210(18) -0.0134(18) -0.0167(17)
O9 0.048(2) 0.0395(19) 0.068(3) -0.0086(18) -0.005(2) 0.0018(17)
O11 0.040(2) 0.064(2) 0.065(2) -0.0135(19) -0.0227(19) -0.0115(18)
O6 0.041(2) 0.077(2) 0.051(2) -0.0262(19) -0.0089(18) -0.0065(18)
O5 0.045(2) 0.076(3) 0.066(3) -0.019(2) -0.025(2) -0.004(2)
O8 0.056(2) 0.071(2) 0.064(2) -0.032(2) -0.027(2) 0.006(2)
O10 0.045(2) 0.048(2) 0.069(3) -0.0058(19) -0.0097(19) -0.0113(18)
O3 0.072(3) 0.060(2) 0.093(3) -0.038(2) -0.056(2) 0.034(2)
O1 0.043(2) 0.060(2) 0.068(2) -0.014(2) -0.0074(19) -0.0001(19)
N2 0.035(2) 0.041(2) 0.056(3) -0.010(2) -0.014(2) -0.012(2)
N1 0.032(2) 0.051(2) 0.041(2) -0.014(2) -0.011(2) 0.0019(19)
O2 0.064(3) 0.060(2) 0.098(3) -0.039(2) -0.020(2) 0.016(2)
O7 0.084(3) 0.077(3) 0.084(3) -0.050(3) -0.034(3) 0.037(2)
O4 0.087(3) 0.080(3) 0.116(4) -0.042(3) -0.072(3) 0.039(3)
C13 0.046(3) 0.036(3) 0.052(4) -0.017(3) -0.012(3) -0.004(2)
C30 0.045(3) 0.046(3) 0.036(3) -0.021(3) -0.005(2) -0.004(2)
C24 0.035(3) 0.035(3) 0.059(3) -0.006(2) -0.017(3) -0.007(2)
C7 0.036(3) 0.053(3) 0.034(3) -0.020(3) -0.009(2) -0.001(2)
C20 0.056(4) 0.049(3) 0.060(3) -0.029(3) -0.025(3) 0.012(3)
C18 0.041(3) 0.041(3) 0.064(3) -0.012(3) -0.015(3) -0.008(3)
C1 0.052(3) 0.053(3) 0.038(3) -0.016(3) -0.019(3) 0.007(2)
C6 0.039(3) 0.044(3) 0.058(3) -0.015(2) -0.010(3) -0.005(2)
C3 0.050(3) 0.037(3) 0.059(4) -0.021(3) -0.013(3) 0.002(2)
C31 0.054(3) 0.056(3) 0.049(3) -0.030(3) -0.013(3) -0.006(3)
C25 0.040(3) 0.047(3) 0.053(3) -0.012(3) -0.016(3) -0.003(2)
C23 0.059(4) 0.039(3) 0.059(3) -0.015(3) -0.029(3) 0.005(2)
C19 0.044(3) 0.062(3) 0.059(3) -0.021(3) -0.018(3) 0.004(3)
C2 0.050(3) 0.046(3) 0.051(3) -0.016(3) -0.015(3) 0.007(2)
C8 0.049(3) 0.044(3) 0.050(3) -0.024(3) -0.019(3) 0.006(2)
C9 0.054(3) 0.053(3) 0.070(4) -0.022(3) -0.029(3) 0.005(3)
C27 0.043(3) 0.053(3) 0.057(4) -0.009(3) -0.012(3) -0.004(3)
C26 0.054(4) 0.048(3) 0.064(4) -0.013(3) -0.016(3) -0.015(3)
C10 0.074(4) 0.066(4) 0.070(4) -0.040(3) -0.042(4) 0.025(3)
C32 0.117(6) 0.083(4) 0.058(4) -0.060(4) -0.041(4) 0.015(3)
C14 0.039(3) 0.063(4) 0.062(4) -0.022(3) -0.001(3) -0.015(3)
C33 0.090(5) 0.078(4) 0.052(4) -0.048(4) -0.022(3) 0.009(3)
C28 0.060(4) 0.076(4) 0.073(4) -0.026(3) -0.018(3) -0.006(3)
C34 0.077(5) 0.065(4) 0.106(5) -0.022(4) -0.015(4) -0.036(4)
C22 0.050(4) 0.089(5) 0.087(5) -0.031(4) -0.027(3) -0.006(4)
C15 0.050(4) 0.071(4) 0.106(5) -0.002(4) -0.006(4) -0.012(4)
C29 0.084(5) 0.088(5) 0.064(4) -0.022(4) -0.021(4) 0.008(3)
C16 0.072(4) 0.126(5) 0.056(4) -0.050(4) -0.003(3) -0.017(4)
C11 0.104(6) 0.061(4) 0.146(7) -0.013(4) -0.073(5) 0.004(4)
C17 0.074(4) 0.082(4) 0.077(4) -0.042(4) -0.005(4) -0.018(3)
C4 0.052(4) 0.115(6) 0.117(6) -0.031(4) -0.028(4) 0.012(5)
C5 0.068(5) 0.118(7) 0.150(7) -0.051(5) -0.040(5) 0.031(6)
C12 0.148(8) 0.186(9) 0.067(5) -0.112(7) -0.030(5) 0.035(5)
C21 0.090(6) 0.122(6) 0.110(6) -0.070(5) -0.028(5) 0.025(5)

loop_
_atom_type_symbol
_atom_type_description
_atom_type_scat_dispersion_real
_atom_type_scat_dispersion_imag
_atom_type_scat_source
C C 0.0033 0.0016 'International Tables Vol C Tables 4.2.6.8 and 6.1.1.4'
H H 0.0000 0.0000 'International Tables Vol C Tables 4.2.6.8 and 6.1.1.4'
N N 0.0061 0.0033 'International Tables Vol C Tables 4.2.6.8 and 6.1.1.4'
O O 0.0106 0.0060 'International Tables Vol C Tables 4.2.6.8 and 6.1.1.4'

loop_
_geom_angle_atom_site_label_1
_geom_angle_atom_site_label_2
_geom_angle_atom_site_label_3
_geom_angle
C30 O12 C31 120.5(4)
C25 O9 C27 110.6(4)
C13 O6 C14 119.9(4)
C20 O8 C22 106.9(4)
C26 O10 C27 106.1(4)
C10 O3 C8 109.8(4)
C4 O1 C3 107.1(5)
C30 N2 C24 119.0(4)
C30 N2 C18 125.6(4)
C24 N2 C18 115.3(4)
C13 N1 C7 126.0(4)
C13 N1 C1 118.3(4)
C7 N1 C1 115.5(4)
C5 O2 C3 109.2(5)
C21 O7 C20 108.2(5)
C9 O4 C10 108.6(4)
O5 C13 N1 125.2(5)
O5 C13 O6 124.3(5)
N1 C13 O6 110.4(4)
O11 C30 N2 125.4(4)
O11 C30 O12 123.7(5)
N2 C30 O12 110.9(4)
N2 C24 C25 111.2(4)
N2 C24 C23 109.2(4)
C25 C24 C23 113.0(4)
N2 C24 H24 107.7
C25 C24 H24 107.7
C23 C24 H24 107.7
N1 C7 C6 109.4(4)
N1 C7 C8 110.7(4)
C6 C7 C8 113.2(4)
N1 C7 H7 107.8
C6 C7 H7 107.8
C8 C7 H7 107.8
O8 C20 O7 105.3(4)
O8 C20 C23 109.9(4)
O7 C20 C23 109.6(4)
O8 C20 C19 110.9(4)
O7 C20 C19 110.0(4)
C23 C20 C19 111.0(4)
N2 C18 C19 109.8(4)
N2 C18 H18A 109.7
C19 C18 H18A 109.7
N2 C18 H18B 109.7
C19 C18 H18B 109.7
H18A C18 H18B 108.2
N1 C1 C2 110.1(4)
N1 C1 H1A 109.6
C2 C1 H1A 109.6
N1 C1 H1B 109.6
C2 C1 H1B 109.6
H1A C1 H1B 108.1
C7 C6 C3 114.0(4)
C7 C6 H6A 108.7
C3 C6 H6A 108.7
C7 C6 H6B 108.7
C3 C6 H6B 108.7
H6A C6 H6B 107.6
O2 C3 O1 106.4(4)
O2 C3 C2 110.1(4)
O1 C3 C2 108.8(4)
O2 C3 C6 109.2(4)
O1 C3 C6 109.6(4)
C2 C3 C6 112.5(4)
O12 C31 C34 103.4(4)
O12 C31 C32 110.8(4)
C34 C31 C32 110.7(5)
O12 C31 C33 110.0(4)
C34 C31 C33 110.1(5)
C32 C31 C33 111.6(5)
O9 C25 C24 111.4(4)
O9 C25 C26 101.8(4)
C24 C25 C26 111.9(4)
O9 C25 H25 110.5
C24 C25 H25 110.5
C26 C25 H25 110.5
C20 C23 C24 115.0(4)
C20 C23 H23A 108.5
C24 C23 H23A 108.5
C20 C23 H23B 108.5
C24 C23 H23B 108.5
H23A C23 H23B 107.5
C20 C19 C18 111.3(4)
C20 C19 H19A 109.4
C18 C19 H19A 109.4
C20 C19 H19B 109.4
C18 C19 H19B 109.4
H19A C19 H19B 108.0
C3 C2 C1 112.0(4)
C3 C2 H2A 109.2
C1 C2 H2A 109.2
C3 C2 H2B 109.2
C1 C2 H2B 109.2
H2A C2 H2B 107.9
O3 C8 C9 102.6(4)
O3 C8 C7 108.0(4)
C9 C8 C7 114.3(4)
O3 C8 H8 110.5
C9 C8 H8 110.5
C7 C8 H8 110.5
O4 C9 C8 103.3(4)
O4 C9 H9A 111.1
C8 C9 H9A 111.1
O4 C9 H9B 111.1
C8 C9 H9B 111.1
H9A C9 H9B 109.1
O10 C27 O9 105.0(4)
O10 C27 C29 111.1(4)
O9 C27 C29 109.8(5)
O10 C27 C28 108.9(5)
O9 C27 C28 108.7(4)
C29 C27 C28 113.0(5)
O10 C26 C25 103.0(4)
O10 C26 H26A 111.2
C25 C26 H26A 111.2
O10 C26 H26B 111.2
C25 C26 H26B 111.2
H26A C26 H26B 109.1
O3 C10 O4 106.1(4)
O3 C10 C11 110.7(5)
O4 C10 C11 107.7(6)
O3 C10 C12 106.6(6)
O4 C10 C12 112.2(5)
C11 C10 C12 113.3(6)
C31 C32 H32A 109.5
C31 C32 H32B 109.5
H32A C32 H32B 109.5
C31 C32 H32C 109.5
H32A C32 H32C 109.5
H32B C32 H32C 109.5
O6 C14 C15 110.9(4)
O6 C14 C16 101.4(4)
C15 C14 C16 111.9(5)
O6 C14 C17 108.9(4)
C15 C14 C17 113.2(5)
C16 C14 C17 109.8(5)
C31 C33 H33A 109.5
C31 C33 H33B 109.5
H33A C33 H33B 109.5
C31 C33 H33C 109.5
H33A C33 H33C 109.5
H33B C33 H33C 109.5
C27 C28 H28A 109.5
C27 C28 H28B 109.5
H28A C28 H28B 109.5
C27 C28 H28C 109.5
H28A C28 H28C 109.5
H28B C28 H28C 109.5
C31 C34 H34A 109.5
C31 C34 H34B 109.5
H34A C34 H34B 109.5
C31 C34 H34C 109.5
H34A C34 H34C 109.5
H34B C34 H34C 109.5
O8 C22 C21 103.4(5)
O8 C22 H22A 111.1
C21 C22 H22A 111.1
O8 C22 H22B 111.1
C21 C22 H22B 111.1
H22A C22 H22B 109.1
C14 C15 H15A 109.5
C14 C15 H15B 109.5
H15A C15 H15B 109.5
C14 C15 H15C 109.5
H15A C15 H15C 109.5
H15B C15 H15C 109.5
C27 C29 H29A 109.5
C27 C29 H29B 109.5
H29A C29 H29B 109.5
C27 C29 H29C 109.5
H29A C29 H29C 109.5
H29B C29 H29C 109.5
C14 C16 H16A 109.5
C14 C16 H16B 109.5
H16A C16 H16B 109.5
C14 C16 H16C 109.5
H16A C16 H16C 109.5
H16B C16 H16C 109.5
C10 C11 H11A 109.5
C10 C11 H11B 109.5
H11A C11 H11B 109.5
C10 C11 H11C 109.5
H11A C11 H11C 109.5
H11B C11 H11C 109.5
C14 C17 H17A 109.5
C14 C17 H17B 109.5
H17A C17 H17B 109.5
C14 C17 H17C 109.5
H17A C17 H17C 109.5
H17B C17 H17C 109.5
O1 C4 C5 106.5(6)
O1 C4 H4A 110.4
C5 C4 H4A 110.4
O1 C4 H4B 110.4
C5 C4 H4B 110.4
H4A C4 H4B 108.6
O2 C5 C4 107.7(6)
O2 C5 H5A 110.2
C4 C5 H5A 110.2
O2 C5 H5B 110.2
C4 C5 H5B 110.2
H5A C5 H5B 108.5
C10 C12 H12A 109.5
C10 C12 H12B 109.5
H12A C12 H12B 109.5
C10 C12 H12C 109.5
H12A C12 H12C 109.5
H12B C12 H12C 109.5
O7 C21 C22 107.0(5)
O7 C21 H21A 110.3
C22 C21 H21A 110.3
O7 C21 H21B 110.3
C22 C21 H21B 110.3
H21A C21 H21B 108.6

loop_
_geom_bond_atom_site_label_1
_geom_bond_atom_site_label_2
_geom_bond_site_symmetry_2
_geom_bond_distance
_geom_bond_publ_flag
O12 C30 . 1.358(5) ?
O12 C31 . 1.467(6) ?
O9 C25 . 1.427(6) ?
O9 C27 . 1.434(6) ?
O11 C30 . 1.205(6) ?
O6 C13 . 1.362(6) ?
O6 C14 . 1.476(6) ?
O5 C13 . 1.207(6) ?
O8 C20 . 1.416(6) ?
O8 C22 . 1.431(6) ?
O10 C26 . 1.418(6) ?
O10 C27 . 1.426(6) ?
O3 C10 . 1.415(6) ?
O3 C8 . 1.422(6) ?
O1 C4 . 1.399(7) ?
O1 C3 . 1.433(6) ?
N2 C30 . 1.345(6) ?
N2 C24 . 1.456(5) ?
N2 C18 . 1.462(6) ?
N1 C13 . 1.350(6) ?
N1 C7 . 1.458(6) ?
N1 C1 . 1.469(6) ?
O2 C5 . 1.371(7) ?
O2 C3 . 1.413(6) ?
O7 C21 . 1.390(8) ?
O7 C20 . 1.417(6) ?
O4 C9 . 1.421(6) ?
O4 C10 . 1.429(7) ?
C24 C25 . 1.526(7) ?
C24 C23 . 1.538(7) ?
C24 H24 . 0.9800 ?
C7 C6 . 1.528(6) ?
C7 C8 . 1.530(6) ?
C7 H7 . 0.9800 ?
C20 C23 . 1.490(7) ?
C20 C19 . 1.526(7) ?
C18 C19 . 1.529(7) ?
C18 H18A . 0.9700 ?
C18 H18B . 0.9700 ?
C1 C2 . 1.509(6) ?
C1 H1A . 0.9700 ?
C1 H1B . 0.9700 ?
C6 C3 . 1.531(7) ?
C6 H6A . 0.9700 ?
C6 H6B . 0.9700 ?
C3 C2 . 1.490(7) ?
C31 C34 . 1.496(7) ?
C31 C32 . 1.503(7) ?
C31 C33 . 1.525(7) ?
C25 C26 . 1.538(7) ?
C25 H25 . 0.9800 ?
C23 H23A . 0.9700 ?
C23 H23B . 0.9700 ?
C19 H19A . 0.9700 ?
C19 H19B . 0.9700 ?
C2 H2A . 0.9700 ?
C2 H2B . 0.9700 ?
C8 C9 . 1.515(7) ?
C8 H8 . 0.9800 ?
C9 H9A . 0.9700 ?
C9 H9B . 0.9700 ?
C27 C29 . 1.496(8) ?
C27 C28 . 1.496(8) ?
C26 H26A . 0.9700 ?
C26 H26B . 0.9700 ?
C10 C11 . 1.492(8) ?
C10 C12 . 1.500(9) ?
C32 H32A . 0.9600 ?
C32 H32B . 0.9600 ?
C32 H32C . 0.9600 ?
C14 C15 . 1.493(8) ?
C14 C16 . 1.515(8) ?
C14 C17 . 1.529(7) ?
C33 H33A . 0.9600 ?
C33 H33B . 0.9600 ?
C33 H33C . 0.9600 ?
C28 H28A . 0.9600 ?
C28 H28B . 0.9600 ?
C28 H28C . 0.9600 ?
C34 H34A . 0.9600 ?
C34 H34B . 0.9600 ?
C34 H34C . 0.9600 ?
C22 C21 . 1.504(9) ?
C22 H22A . 0.9700 ?
C22 H22B . 0.9700 ?
C15 H15A . 0.9600 ?
C15 H15B . 0.9600 ?
C15 H15C . 0.9600 ?
C29 H29A . 0.9600 ?
C29 H29B . 0.9600 ?
C29 H29C . 0.9600 ?
C16 H16A . 0.9600 ?
C16 H16B . 0.9600 ?
C16 H16C . 0.9600 ?
C11 H11A . 0.9600 ?
C11 H11B . 0.9600 ?
C11 H11C . 0.9600 ?
C17 H17A . 0.9600 ?
C17 H17B . 0.9600 ?
C17 H17C . 0.9600 ?
C4 C5 . 1.449(10) ?
C4 H4A . 0.9700 ?
C4 H4B . 0.9700 ?
C5 H5A . 0.9700 ?
C5 H5B . 0.9700 ?
C12 H12A . 0.9600 ?
C12 H12B . 0.9600 ?
C12 H12C . 0.9600 ?
C21 H21A . 0.9700 ?
C21 H21B . 0.9700 ?

loop_
_geom_hbond_atom_site_label_D
_geom_hbond_atom_site_label_H
_geom_hbond_atom_site_label_A
_geom_hbond_site_symmetry_A
_geom_hbond_distance_DH
_geom_hbond_distance_HA
_geom_hbond_distance_DA
_geom_hbond_angle_DHA
C2 H2B O9 1_565 0.97 2.45 3.409(6) 171.2
C5 H5A O5 1_655 0.97 2.59 3.383(10) 138.6
C18 H18B O2 1_545 0.97 2.72 3.643(7) 158.2
C22 H22A O11 1_655 0.97 2.59 3.266(7) 127.0
C26 H26A O3 . 0.97 2.70 3.558(7) 148.2

loop_
_geom_torsion_atom_site_label_1
_geom_torsion_atom_site_label_2
_geom_torsion_atom_site_label_3
_geom_torsion_atom_site_label_4
_geom_torsion
_geom_torsion_publ_flag
C7 N1 C13 O5 -174.9(5) ?
C1 N1 C13 O5 0.9(7) ?
C7 N1 C13 O6 7.0(6) yes
C1 N1 C13 O6 -177.3(4) yes
C14 O6 C13 O5 9.6(7) ?
C14 O6 C13 N1 -172.3(4) ?
C24 N2 C30 O11 7.3(7) ?
C18 N2 C30 O11 -175.5(5) ?
C24 N2 C30 O12 -173.4(4) yes
C18 N2 C30 O12 3.8(7) yes
C31 O12 C30 O11 -5.8(7) ?
C31 O12 C30 N2 174.9(4) ?
C30 N2 C24 C25 106.8(5) ?
C18 N2 C24 C25 -70.7(5) yes
C30 N2 C24 C23 -127.8(5) ?
C18 N2 C24 C23 54.7(5) ?
C13 N1 C7 C6 -129.2(5) ?
C1 N1 C7 C6 54.9(5) ?
C13 N1 C7 C8 105.4(5) ?
C1 N1 C7 C8 -70.5(5) yes
C22 O8 C20 O7 -31.4(5) ?
C22 O8 C20 C23 -149.3(4) ?
C22 O8 C20 C19 87.6(5) ?
C21 O7 C20 O8 25.2(6) ?
C21 O7 C20 C23 143.3(6) ?
C21 O7 C20 C19 -94.4(6) ?
C30 N2 C18 C19 123.8(5) ?
C24 N2 C18 C19 -58.9(6) ?
C13 N1 C1 C2 124.9(5) ?
C7 N1 C1 C2 -58.9(5) ?
N1 C7 C6 C3 -48.0(5) ?
C8 C7 C6 C3 76.0(5) yes
C5 O2 C3 O1 -10.4(6) ?
C5 O2 C3 C2 -128.1(6) ?
C5 O2 C3 C6 107.8(6) ?
C4 O1 C3 O2 17.0(6) ?
C4 O1 C3 C2 135.6(5) ?
C4 O1 C3 C6 -101.0(5) ?
C7 C6 C3 O2 170.0(4) ?
C7 C6 C3 O1 -73.8(5) ?
C7 C6 C3 C2 47.4(5) ?
C30 O12 C31 C34 -175.4(4) ?
C30 O12 C31 C32 66.0(6) ?
C30 O12 C31 C33 -57.8(6) ?
C27 O9 C25 C24 -106.4(4) ?
C27 O9 C25 C26 12.9(5) ?
N2 C24 C25 O9 -45.4(5) ?
C23 C24 C25 O9 -168.7(4) ?
N2 C24 C25 C26 -158.5(4) ?
C23 C24 C25 C26 78.2(5) ?
O8 C20 C23 C24 -73.4(5) ?
O7 C20 C23 C24 171.3(4) ?
C19 C20 C23 C24 49.6(6) ?
N2 C24 C23 C20 -49.8(6) ?
C25 C24 C23 C20 74.5(5) yes
O8 C20 C19 C18 70.9(6) ?
O7 C20 C19 C18 -173.0(4) ?
C23 C20 C19 C18 -51.5(6) ?
N2 C18 C19 C20 55.2(6) ?
O2 C3 C2 C1 -172.1(4) ?
O1 C3 C2 C1 71.7(5) ?
C6 C3 C2 C1 -49.9(6) ?
N1 C1 C2 C3 54.4(5) ?
C10 O3 C8 C9 -24.2(6) ?
C10 O3 C8 C7 -145.2(4) ?
N1 C7 C8 O3 -59.5(5) ?
C6 C7 C8 O3 177.3(4) ?
N1 C7 C8 C9 -173.0(4) ?
C6 C7 C8 C9 63.8(6) ?
C10 O4 C9 C8 -26.8(6) ?
O3 C8 C9 O4 30.6(5) ?
C7 C8 C9 O4 147.2(4) ?
C26 O10 C27 O9 -29.8(5) ?
C26 O10 C27 C29 88.8(5) ?
C26 O10 C27 C28 -146.1(4) ?
C25 O9 C27 O10 9.2(5) ?
C25 O9 C27 C29 -110.3(5) ?
C25 O9 C27 C28 125.7(5) ?
C27 O10 C26 C25 37.5(5) ?
O9 C25 C26 O10 -30.4(5) ?
C24 C25 C26 O10 88.6(5) ?
C8 O3 C10 O4 8.4(6) ?
C8 O3 C10 C11 -108.3(6) ?
C8 O3 C10 C12 128.1(5) ?
C9 O4 C10 O3 12.5(6) ?
C9 O4 C10 C11 131.2(5) ?
C9 O4 C10 C12 -103.5(6) ?
C13 O6 C14 C15 -65.2(6) ?
C13 O6 C14 C16 175.9(4) ?
C13 O6 C14 C17 60.1(6) ?
C20 O8 C22 C21 24.9(6) ?
C3 O1 C4 C5 -16.9(8) ?
C3 O2 C5 C4 0.0(8) ?
O1 C4 C5 O2 10.6(9) ?
C20 O7 C21 C22 -9.5(8) ?
O8 C22 C21 O7 -9.4(8) ?

loop_
_cod_related_entry_id
_cod_related_entry_database
_cod_related_entry_code
1 ChemSpider 30654680
